data_4508183
loop_
_publ_author_name
'Zhang, Zhe'
'Ma, Jian-Fang'
'Liu, Ying-Ying'
'Kan, Wei-Qiu'
'Yang, Jin'

_publ_section_title
;
 A Series of Coordination Polymers Constructed from a Multidentate N-Donor
 Ligand and Varied Carboxylate Anions: Syntheses, Structures, and
 Luminescent Properties
;
_journal_issue 10
_journal_name_full 'Crystal Growth &amp; Design'
_journal_page_first 4338
_journal_paper_doi 10.1021/cg400680r
_journal_volume 13
_journal_year 2013
_chemical_formula_moiety 'C93 H83 Ag6 N36 O35'
_chemical_formula_sum 'C93 H83 Ag6 N36 O35'
_chemical_formula_weight 2912.17
_chemical_name_systematic
;
 ?
;
_space_group_IT_number 2
_symmetry_cell_setting triclinic
_symmetry_space_group_name_Hall '-P 1'
_symmetry_space_group_name_H-M 'P -1'
_atom_sites_solution_hydrogens geom
_atom_sites_solution_primary direct
_atom_sites_solution_secondary difmap
_audit_creation_method SHELXL-97
_cell_angle_alpha 107.339(4)
_cell_angle_beta 99.509(4)
_cell_angle_gamma 92.536(4)
_cell_formula_units_Z 1
_cell_length_a 9.7460(5)
_cell_length_b 15.2850(7)
_cell_length_c 18.6560(9)
_cell_measurement_reflns_used 3380
_cell_measurement_temperature 293(2)
_cell_measurement_theta_max 29.2486
_cell_measurement_theta_min 2.6742
_cell_volume 2603.5(2)
_computing_cell_refinement CrysAlis
_computing_data_collection 'CrysAlis (Oxford Diffraction, 2006)'
_computing_data_reduction CrysAlis
_computing_structure_refinement 'SHELXL-97 (Sheldrick, 1997)'
_computing_structure_solution 'SHELXS-97 (Sheldrick, 1997)'
_diffrn_ambient_temperature 293(2)
_diffrn_detector_area_resol_mean 10.0
_diffrn_measured_fraction_theta_full 0.996
_diffrn_measured_fraction_theta_max 0.996
_diffrn_measurement_device_type 'Oxford Diffraction Gemini R Ultra'
_diffrn_measurement_method '\w scan'
_diffrn_radiation_monochromator graphite
_diffrn_radiation_source 'fine-focus sealed tube'
_diffrn_radiation_type MoK\a
_diffrn_radiation_wavelength 0.71069
_diffrn_reflns_av_R_equivalents 0.0392
_diffrn_reflns_av_sigmaI/netI 0.0768
_diffrn_reflns_limit_h_max 11
_diffrn_reflns_limit_h_min -11
_diffrn_reflns_limit_k_max 18
_diffrn_reflns_limit_k_min -16
_diffrn_reflns_limit_l_max 22
_diffrn_reflns_limit_l_min -18
_diffrn_reflns_number 16697
_diffrn_reflns_theta_full 25.35
_diffrn_reflns_theta_max 25.35
_diffrn_reflns_theta_min 2.68
_exptl_absorpt_coefficient_mu 1.211
_exptl_absorpt_correction_T_max 0.8683
_exptl_absorpt_correction_T_min 0.8206
_exptl_absorpt_correction_type multi-scan
_exptl_absorpt_process_details
;
CrysAlis (Oxford Diffraction, 2006)
;
_exptl_crystal_colour colorless
_exptl_crystal_density_diffrn 1.857
_exptl_crystal_density_method 'not measured'
_exptl_crystal_description block
_exptl_crystal_F_000 1455
_exptl_crystal_size_max 0.17
_exptl_crystal_size_mid 0.14
_exptl_crystal_size_min 0.12
_refine_diff_density_max 1.079
_refine_diff_density_min -0.625
_refine_diff_density_rms 0.106
_refine_ls_extinction_method none
_refine_ls_goodness_of_fit_ref 1.022
_refine_ls_hydrogen_treatment constr
_refine_ls_matrix_type full
_refine_ls_number_parameters 815
_refine_ls_number_reflns 9501
_refine_ls_number_restraints 48
_refine_ls_restrained_S_all 1.024
_refine_ls_R_factor_all 0.1011
_refine_ls_R_factor_gt 0.0590
_refine_ls_shift/su_max 0.001
_refine_ls_shift/su_mean 0.000
_refine_ls_structure_factor_coef Fsqd
_refine_ls_weighting_details 'calc w=1/[\s^2^(Fo^2^)+(0.0580P)^2^+4.1001P] where P=(Fo^2^+2Fc^2^)/3'
_refine_ls_weighting_scheme calc
_refine_ls_wR_factor_gt 0.1262
_refine_ls_wR_factor_ref 0.1493
_reflns_number_gt 6274
_reflns_number_total 9501
_reflns_threshold_expression >2\s(I)
_cod_data_source_file cg400680r_si_002.cif
_cod_data_source_block Compound-7
_cod_depositor_comments
;
The following automatic conversions were performed:

'_symmetry_cell_setting' value 'Triclinic' changed to 'triclinic'
according to /home/saulius/struct/CIF-dictionaries/cif_core.dic
dictionary named 'cif_core.dic' version 2.4.2 from 2011-04-26.

Automatic conversion script
Id: cif_fix_values 1891 2012-01-12 08:04:46Z andrius 
;
_cod_original_sg_symbol_Hall '-P 1 '
_cod_original_sg_symbol_H-M P-1
_cod_database_code 4508183

loop_
_symmetry_equiv_pos_as_xyz
'x, y, z'
'-x, -y, -z'

loop_
_atom_site_label
_atom_site_type_symbol
_atom_site_fract_x
_atom_site_fract_y
_atom_site_fract_z
_atom_site_U_iso_or_equiv
_atom_site_adp_type
_atom_site_occupancy
_atom_site_symmetry_multiplicity
_atom_site_calc_flag
_atom_site_refinement_flags
Ag1 Ag 0.9157(4) 0.3531(3) 0.7793(3) 0.0319(10) Uani 0.50 1 d P
Ag1A Ag 0.9197(6) 0.3504(4) 0.7758(3) 0.0644(18) Uani 0.50 1 d P
Ag2 Ag 1.21777(6) 0.25773(4) 0.74888(3) 0.0479(2) Uani 1 1 d .
Ag3 Ag 0.5163(8) 0.1719(4) 0.7512(4) 0.0525(11) Uani 0.50 1 d P
Ag3A Ag 0.5343(7) 0.1483(4) 0.7369(4) 0.0605(13) Uani 0.50 1 d P
C1 C 0.6388(6) 0.4796(4) 0.5084(3) 0.0286(14) Uani 1 1 d .
C2 C 0.5330(6) 0.4138(4) 0.5060(3) 0.0316(14) Uani 1 1 d .
C3 C 0.3930(6) 0.4336(4) 0.4964(3) 0.0296(14) Uani 1 1 d .
C4 C 0.7910(6) 0.4575(5) 0.5177(4) 0.0364(16) Uani 1 1 d .
H4A H 0.7967 0.3957 0.4850 0.044 Uiso 1 1 calc R
H4B H 0.8467 0.5001 0.5020 0.044 Uiso 1 1 calc R
C5 C 0.8808(6) 0.3989(5) 0.6280(4) 0.0388(16) Uani 1 1 d .
H5 H 0.8824 0.3374 0.6005 0.047 Uiso 1 1 calc R
C6 C 0.8955(8) 0.5241(5) 0.7162(4) 0.055(2) Uani 1 1 d .
H6 H 0.9120 0.5668 0.7649 0.066 Uiso 1 1 calc R
C7 C 0.5666(7) 0.3204(4) 0.5129(4) 0.0388(16) Uani 1 1 d .
H7A H 0.5007 0.2731 0.4749 0.047 Uiso 1 1 calc R
H7B H 0.6595 0.3095 0.5021 0.047 Uiso 1 1 calc R
C8 C 0.5492(8) 0.2357(6) 0.6086(5) 0.064(2) Uani 1 1 d .
H8 H 0.5395 0.1760 0.5751 0.077 Uiso 1 1 calc R
C9 C 0.5696(7) 0.3515(6) 0.7069(5) 0.056(2) Uani 1 1 d .
H9 H 0.5769 0.3868 0.7577 0.067 Uiso 1 1 calc R
C10 C 0.2777(6) 0.3617(4) 0.4926(4) 0.0353(15) Uani 1 1 d .
H10A H 0.1927 0.3707 0.4614 0.042 Uiso 1 1 calc R
H10B H 0.3038 0.3010 0.4683 0.042 Uiso 1 1 calc R
C11 C 0.2369(7) 0.2987(5) 0.5979(4) 0.0399(16) Uani 1 1 d .
H11 H 0.2391 0.2367 0.5721 0.048 Uiso 1 1 calc R
C12 C 0.2249(7) 0.4240(5) 0.6809(4) 0.0423(17) Uani 1 1 d .
H12 H 0.2174 0.4664 0.7273 0.051 Uiso 1 1 calc R
C13 C 1.1062(6) 0.0660(4) 1.0031(3) 0.0232(13) Uani 1 1 d .
C14 C 0.9691(6) 0.0893(4) 1.0030(3) 0.0223(12) Uani 1 1 d .
C15 C 0.8615(6) 0.0236(4) 1.0004(3) 0.0224(13) Uani 1 1 d .
C16 C 1.2210(6) 0.1370(4) 1.0041(3) 0.0285(14) Uani 1 1 d .
H16A H 1.2024 0.1977 1.0336 0.034 Uiso 1 1 calc R
H16B H 1.3100 0.1236 1.0283 0.034 Uiso 1 1 calc R
C17 C 1.2250(6) 0.2061(4) 0.8970(4) 0.0324(15) Uani 1 1 d .
H17 H 1.2232 0.2675 0.9248 0.039 Uiso 1 1 calc R
C18 C 1.2285(7) 0.0831(4) 0.8093(4) 0.0364(16) Uani 1 1 d .
H18 H 1.2297 0.0427 0.7611 0.044 Uiso 1 1 calc R
C19 C 0.9367(6) 0.1865(4) 1.0062(3) 0.0270(13) Uani 1 1 d .
H19A H 0.8534 0.2002 1.0280 0.032 Uiso 1 1 calc R
H19B H 1.0137 0.2302 1.0389 0.032 Uiso 1 1 calc R
C20 C 0.9031(6) 0.2731(4) 0.9101(4) 0.0327(15) Uani 1 1 d .
H20 H 0.9093 0.3320 0.9446 0.039 Uiso 1 1 calc R
C21 C 0.8801(6) 0.1621(4) 0.8108(4) 0.0342(15) Uani 1 1 d .
H21 H 0.8662 0.1288 0.7591 0.041 Uiso 1 1 calc R
C22 C 0.7131(6) 0.0511(4) 1.0032(3) 0.0284(14) Uani 1 1 d .
H22A H 0.6621 0.0091 1.0218 0.034 Uiso 1 1 calc R
H22B H 0.7175 0.1126 1.0389 0.034 Uiso 1 1 calc R
C23 C 0.6064(6) 0.1181(5) 0.9000(4) 0.0369(16) Uani 1 1 d .
H23 H 0.6223 0.1803 0.9282 0.044 Uiso 1 1 calc R
C24 C 0.5472(7) -0.0062(5) 0.8122(4) 0.0471(18) Uani 1 1 d .
H24 H 0.5100 -0.0478 0.7644 0.057 Uiso 1 1 calc R
C25 C 1.0524(7) -0.1551(5) 0.7254(4) 0.0401(16) Uani 1 1 d .
C26 C 1.0335(7) -0.1728(4) 0.6458(4) 0.0411(17) Uani 1 1 d .
C27 C 0.9174(7) -0.1438(5) 0.6082(4) 0.0438(17) Uani 1 1 d .
H27 H 0.9051 -0.1563 0.5555 0.053 Uiso 1 1 calc R
C28 C 0.8207(7) -0.0975(5) 0.6463(4) 0.0416(17) Uani 1 1 d .
C29 C 0.8429(7) -0.0763(5) 0.7257(4) 0.0435(17) Uani 1 1 d .
H29 H 0.7803 -0.0425 0.7526 0.052 Uiso 1 1 calc R
C30 C 0.9555(7) -0.1042(5) 0.7648(4) 0.0477(18) Uani 1 1 d .
H30 H 0.9680 -0.0895 0.8177 0.057 Uiso 1 1 calc R
C31 C 1.1635(8) -0.1889(5) 0.7734(5) 0.052(2) Uani 1 1 d .
C32 C 1.1217(9) -0.2249(6) 0.5921(5) 0.065(2) Uani 1 1 d .
C33 C 0.6892(8) -0.0804(5) 0.6001(5) 0.0493(19) Uani 1 1 d .
C34 C 1.3744(6) 0.4914(4) 0.8994(3) 0.0264(13) Uani 1 1 d .
C35 C 1.4315(6) 0.5775(4) 0.9034(3) 0.0263(13) Uani 1 1 d .
C36 C 1.5758(6) 0.5962(4) 0.9117(3) 0.0290(14) Uani 1 1 d .
H36 H 1.6127 0.6544 0.9143 0.035 Uiso 1 1 calc R
C37 C 1.6650(5) 0.5284(4) 0.9164(3) 0.0252(13) Uani 1 1 d .
C38 C 1.6075(6) 0.4413(4) 0.9102(4) 0.0296(14) Uani 1 1 d .
H38 H 1.6654 0.3948 0.9113 0.036 Uiso 1 1 calc R
C39 C 1.4649(6) 0.4230(4) 0.9024(3) 0.0274(14) Uani 1 1 d .
H39 H 1.4281 0.3644 0.8990 0.033 Uiso 1 1 calc R
C40 C 1.2189(6) 0.4695(4) 0.8957(4) 0.0286(14) Uani 1 1 d .
C41 C 1.3454(6) 0.6562(5) 0.9003(4) 0.0372(16) Uani 1 1 d .
C42 C 1.8182(6) 0.5554(4) 0.9286(4) 0.0298(14) Uani 1 1 d .
C43 C 0.0401(9) 0.0650(5) 0.5702(5) 0.059(2) Uani 1 1 d .
H43 H 0.0689 0.1093 0.6177 0.070 Uiso 1 1 calc R
C44 C 0.1378(8) 0.0051(5) 0.5399(5) 0.056(2) Uani 1 1 d .
C45 C 0.0962(8) -0.0608(5) 0.4675(5) 0.056(2) Uani 1 1 d .
C46 C 0.2831(9) 0.0208(8) 0.5881(6) 0.070(3) Uani 1 1 d .
C47 C 0.1586(14) -0.1311(10) 0.4253(9) 0.048(4) Uani 0.50 1 d PU
N1 N 0.9118(6) 0.4328(4) 0.7030(3) 0.0398(13) Uani 1 1 d .
N2 N 0.8471(5) 0.4645(4) 0.5972(3) 0.0365(13) Uani 1 1 d .
N3 N 0.8544(7) 0.5460(4) 0.6537(4) 0.0554(17) Uani 1 1 d .
N4 N 0.5539(7) 0.2582(5) 0.6836(4) 0.067(2) Uani 1 1 d .
N5 N 0.5607(5) 0.3130(4) 0.5891(3) 0.0399(14) Uani 1 1 d .
N6 N 0.5734(6) 0.3877(4) 0.6519(3) 0.0453(15) Uani 1 1 d .
N7 N 0.2197(6) 0.3320(4) 0.6693(3) 0.0411(14) Uani 1 1 d .
N8 N 0.2507(5) 0.3666(4) 0.5683(3) 0.0334(13) Uani 1 1 d .
N9 N 0.2416(6) 0.4477(4) 0.6207(3) 0.0422(14) Uani 1 1 d .
N10 N 1.2247(5) 0.1749(3) 0.8227(3) 0.0347(13) Uani 1 1 d .
N11 N 1.2284(5) 0.1362(3) 0.9259(3) 0.0245(11) Uani 1 1 d .
N12 N 1.2301(5) 0.0557(3) 0.8695(3) 0.0337(13) Uani 1 1 d .
N13 N 0.8819(5) 0.2537(3) 0.8354(3) 0.0365(13) Uani 1 1 d .
N14 N 0.9145(5) 0.1964(3) 0.9291(3) 0.0255(11) Uani 1 1 d .
N15 N 0.8991(5) 0.1226(3) 0.8642(3) 0.0317(12) Uani 1 1 d .
N16 N 0.5498(5) 0.0859(4) 0.8268(3) 0.0406(14) Uani 1 1 d .
N17 N 0.6376(5) 0.0496(3) 0.9278(3) 0.0293(12) Uani 1 1 d .
N18 N 0.6012(6) -0.0319(4) 0.8708(3) 0.0476(15) Uani 1 1 d .
O1 O 1.1294(6) -0.2152(4) 0.8257(3) 0.0681(17) Uani 1 1 d .
O2 O 1.2835(6) -0.1909(5) 0.7571(4) 0.085(2) Uani 1 1 d .
H2 H 1.3354 -0.2104 0.7869 0.128 Uiso 1 1 calc R
O3 O 1.2509(6) -0.2340(5) 0.6190(4) 0.095(2) Uani 1 1 d .
H3 H 1.2686 -0.2079 0.6653 0.143 Uiso 1 1 calc R
O4 O 1.0753(7) -0.2592(5) 0.5254(4) 0.095(2) Uani 1 1 d .
O5 O 0.6537(6) -0.1224(4) 0.5337(3) 0.0684(16) Uani 1 1 d .
O6 O 0.6154(5) -0.0201(4) 0.6403(3) 0.0735(18) Uani 1 1 d .
H6A H 0.5453 -0.0137 0.6121 0.110 Uiso 1 1 calc R
O7 O 1.1669(5) 0.3893(3) 0.8645(3) 0.0465(12) Uiso 1 1 d .
O8 O 1.1537(4) 0.5352(3) 0.9264(3) 0.0431(12) Uani 1 1 d .
O9 O 1.2601(5) 0.6412(3) 0.8356(3) 0.0516(13) Uani 1 1 d .
H9A H 1.2161 0.6860 0.8371 0.077 Uiso 1 1 calc R
O10 O 1.3616(6) 0.7268(4) 0.9522(3) 0.0667(17) Uani 1 1 d .
O11 O 1.8651(5) 0.6335(3) 0.9580(4) 0.0622(16) Uani 1 1 d .
O12 O 1.8960(4) 0.4883(3) 0.9084(3) 0.0390(11) Uani 1 1 d .
O13 O 0.3023(16) 0.1070(9) 0.6446(8) 0.057(4) Uani 0.50 1 d PU
O13A O 0.3231(17) 0.0636(12) 0.6462(11) 0.069(4) Uani 0.50 1 d PU
O14 O 0.3680(8) -0.0348(5) 0.5660(6) 0.138(4) Uani 1 1 d .
O15 O 0.2724(15) -0.1474(10) 0.4653(9) 0.023(3) Uani 0.25 1 d PU
O15A O 0.1084(13) -0.1762(9) 0.3619(8) 0.013(3) Uani 0.25 1 d PU
O1W O 0.8335(12) 0.7298(7) 0.8269(6) 0.164(4) Uani 1 1 d .
O2W O 0.5512(14) 0.7576(9) 0.8193(9) 0.221(6) Uani 1 1 d U
O3W O 0.5050(18) 0.6021(11) 0.6987(10) 0.124(5) Uani 0.50 1 d PU
O4W O 0.628(2) 0.7370(13) 0.6676(10) 0.138(6) Uani 0.50 1 d PU

loop_
_atom_site_aniso_label
_atom_site_aniso_U_11
_atom_site_aniso_U_22
_atom_site_aniso_U_33
_atom_site_aniso_U_23
_atom_site_aniso_U_13
_atom_site_aniso_U_12
Ag1 0.0375(18) 0.0341(18) 0.0313(19) 0.0197(14) 0.0091(15) 0.0014(14)
Ag1A 0.078(3) 0.070(3) 0.058(3) 0.053(2) -0.011(2) 0.001(2)
Ag2 0.0589(4) 0.0594(4) 0.0422(4) 0.0381(3) 0.0148(3) 0.0051(3)
Ag3 0.0481(10) 0.076(3) 0.056(2) 0.055(2) 0.0070(13) 0.0088(17)
Ag3A 0.064(3) 0.068(3) 0.053(2) 0.0445(19) -0.0203(17) -0.0145(17)
C1 0.035(3) 0.043(4) 0.015(3) 0.018(3) 0.008(3) 0.010(3)
C2 0.040(4) 0.038(4) 0.025(4) 0.020(3) 0.008(3) 0.007(3)
C3 0.042(4) 0.037(4) 0.018(3) 0.021(3) 0.008(3) 0.001(3)
C4 0.036(3) 0.053(4) 0.033(4) 0.028(3) 0.014(3) 0.007(3)
C5 0.036(4) 0.051(4) 0.041(5) 0.028(4) 0.009(3) 0.013(3)
C6 0.077(6) 0.047(5) 0.038(5) 0.017(4) -0.004(4) 0.005(4)
C7 0.049(4) 0.038(4) 0.033(4) 0.018(3) 0.005(3) 0.004(3)
C8 0.074(6) 0.064(5) 0.054(6) 0.043(5) -0.027(4) -0.017(4)
C9 0.048(4) 0.086(6) 0.035(5) 0.028(5) 0.000(3) -0.013(4)
C10 0.040(4) 0.044(4) 0.028(4) 0.020(3) 0.010(3) 0.002(3)
C11 0.043(4) 0.045(4) 0.042(5) 0.027(4) 0.010(3) 0.000(3)
C12 0.049(4) 0.049(4) 0.035(4) 0.020(4) 0.014(3) 0.003(3)
C13 0.027(3) 0.028(3) 0.020(3) 0.014(3) 0.006(2) 0.003(2)
C14 0.031(3) 0.026(3) 0.016(3) 0.015(3) 0.005(2) 0.006(3)
C15 0.030(3) 0.028(3) 0.014(3) 0.013(3) 0.006(2) 0.010(3)
C16 0.038(3) 0.029(3) 0.023(3) 0.015(3) 0.007(3) 0.003(3)
C17 0.035(3) 0.031(3) 0.038(4) 0.018(3) 0.011(3) 0.005(3)
C18 0.048(4) 0.033(4) 0.032(4) 0.011(3) 0.016(3) 0.003(3)
C19 0.036(3) 0.025(3) 0.026(4) 0.014(3) 0.007(3) 0.004(3)
C20 0.037(4) 0.025(3) 0.038(4) 0.017(3) 0.000(3) 0.002(3)
C21 0.040(4) 0.037(4) 0.029(4) 0.017(3) 0.006(3) 0.000(3)
C22 0.026(3) 0.038(3) 0.027(4) 0.018(3) 0.004(3) 0.004(3)
C23 0.028(3) 0.045(4) 0.050(5) 0.031(4) 0.009(3) 0.010(3)
C24 0.046(4) 0.050(5) 0.041(5) 0.018(4) -0.009(3) -0.004(3)
C25 0.040(4) 0.047(4) 0.037(4) 0.017(3) 0.008(3) 0.014(3)
C26 0.053(4) 0.040(4) 0.037(4) 0.015(3) 0.016(3) 0.017(3)
C27 0.053(4) 0.045(4) 0.032(4) 0.012(3) 0.005(3) 0.011(4)
C28 0.043(4) 0.043(4) 0.037(4) 0.013(3) 0.000(3) 0.008(3)
C29 0.040(4) 0.045(4) 0.039(5) 0.007(3) 0.000(3) 0.010(3)
C30 0.053(4) 0.055(5) 0.037(4) 0.017(4) 0.004(4) 0.021(4)
C31 0.046(5) 0.063(5) 0.050(5) 0.019(4) 0.012(4) 0.028(4)
C32 0.069(6) 0.089(7) 0.043(6) 0.023(5) 0.015(5) 0.039(5)
C33 0.044(4) 0.053(5) 0.052(6) 0.018(4) 0.007(4) 0.012(4)
C34 0.022(3) 0.035(3) 0.023(3) 0.010(3) 0.006(2) 0.006(3)
C35 0.025(3) 0.022(3) 0.033(4) 0.010(3) 0.005(3) 0.005(2)
C36 0.028(3) 0.028(3) 0.031(4) 0.011(3) 0.004(3) 0.004(3)
C37 0.021(3) 0.032(3) 0.024(3) 0.009(3) 0.006(2) 0.005(3)
C38 0.023(3) 0.031(3) 0.039(4) 0.016(3) 0.006(3) 0.008(3)
C39 0.023(3) 0.023(3) 0.040(4) 0.016(3) 0.007(3) 0.003(3)
C40 0.019(3) 0.033(4) 0.040(4) 0.022(3) 0.004(3) 0.002(3)
C41 0.029(3) 0.041(4) 0.042(5) 0.014(4) 0.002(3) 0.008(3)
C42 0.024(3) 0.029(4) 0.037(4) 0.012(3) 0.006(3) 0.003(3)
C43 0.075(6) 0.049(5) 0.040(5) 0.012(4) -0.015(4) -0.020(4)
C44 0.069(5) 0.050(5) 0.043(5) 0.022(4) -0.014(4) -0.019(4)
C45 0.062(5) 0.051(5) 0.047(5) 0.021(4) -0.014(4) -0.016(4)
C46 0.059(6) 0.095(8) 0.052(6) 0.045(6) -0.031(5) -0.026(5)
C47 0.040(7) 0.046(7) 0.062(8) 0.017(6) 0.016(6) 0.018(6)
N1 0.044(3) 0.044(3) 0.036(4) 0.022(3) 0.001(3) 0.002(3)
N2 0.041(3) 0.045(3) 0.033(3) 0.025(3) 0.005(3) 0.010(3)
N3 0.077(5) 0.046(4) 0.047(4) 0.029(3) -0.002(3) 0.003(3)
N4 0.058(4) 0.085(5) 0.065(5) 0.055(4) -0.024(3) -0.029(4)
N5 0.042(3) 0.045(3) 0.041(4) 0.031(3) -0.004(3) -0.001(3)
N6 0.051(4) 0.054(4) 0.037(4) 0.024(3) 0.010(3) -0.002(3)
N7 0.048(3) 0.050(4) 0.035(4) 0.029(3) 0.008(3) -0.003(3)
N8 0.036(3) 0.040(3) 0.033(3) 0.022(3) 0.013(2) 0.004(2)
N9 0.045(3) 0.048(4) 0.046(4) 0.027(3) 0.019(3) 0.006(3)
N10 0.042(3) 0.040(3) 0.032(3) 0.022(3) 0.013(3) 0.005(3)
N11 0.026(3) 0.026(3) 0.027(3) 0.017(2) 0.007(2) 0.001(2)
N12 0.044(3) 0.032(3) 0.032(3) 0.016(3) 0.014(3) 0.005(2)
N13 0.045(3) 0.031(3) 0.040(4) 0.025(3) 0.001(3) 0.000(2)
N14 0.030(3) 0.023(3) 0.026(3) 0.012(2) 0.005(2) 0.005(2)
N15 0.040(3) 0.028(3) 0.029(3) 0.014(3) 0.004(2) -0.002(2)
N16 0.040(3) 0.057(4) 0.031(3) 0.030(3) -0.004(3) -0.002(3)
N17 0.026(3) 0.037(3) 0.029(3) 0.018(3) 0.000(2) 0.005(2)
N18 0.055(4) 0.039(3) 0.041(4) 0.012(3) -0.009(3) -0.001(3)
O1 0.082(4) 0.091(4) 0.054(4) 0.046(3) 0.021(3) 0.050(3)
O2 0.054(4) 0.141(6) 0.076(5) 0.054(4) 0.005(3) 0.037(4)
O3 0.073(4) 0.156(7) 0.070(5) 0.036(5) 0.037(4) 0.053(5)
O4 0.117(6) 0.129(6) 0.039(4) 0.014(4) 0.027(4) 0.072(5)
O5 0.066(4) 0.086(4) 0.039(4) 0.013(3) -0.016(3) 0.006(3)
O6 0.052(3) 0.082(4) 0.067(4) 0.006(3) -0.016(3) 0.026(3)
O8 0.024(2) 0.040(3) 0.061(3) 0.008(2) 0.011(2) 0.004(2)
O9 0.053(3) 0.053(3) 0.050(3) 0.020(3) 0.001(3) 0.025(3)
O10 0.071(4) 0.049(3) 0.062(4) -0.002(3) -0.010(3) 0.030(3)
O11 0.025(2) 0.033(3) 0.116(5) 0.007(3) 0.009(3) -0.001(2)
O12 0.021(2) 0.036(2) 0.058(3) 0.010(2) 0.010(2) 0.005(2)
O13 0.059(7) 0.054(7) 0.037(6) 0.000(6) -0.015(5) -0.005(6)
O13A 0.058(7) 0.083(9) 0.056(8) 0.011(7) 0.002(6) 0.001(7)
O14 0.075(5) 0.099(6) 0.204(10) 0.049(6) -0.082(6) 0.014(5)
O15 0.023(3) 0.023(3) 0.023(3) 0.0064(14) 0.0039(12) 0.0033(11)
O15A 0.013(3) 0.013(3) 0.012(3) 0.0026(13) 0.0026(11) 0.0019(11)
O1W 0.201(10) 0.149(8) 0.131(9) 0.027(7) 0.040(8) -0.003(8)
O2W 0.225(9) 0.197(8) 0.241(10) 0.084(7) 0.010(7) 0.029(7)
O3W 0.141(9) 0.114(9) 0.112(9) 0.030(7) 0.028(8) -0.019(7)
O4W 0.151(10) 0.149(10) 0.109(9) 0.032(8) 0.039(8) -0.031(8)

loop_
_atom_type_symbol
_atom_type_description
_atom_type_scat_dispersion_real
_atom_type_scat_dispersion_imag
_atom_type_scat_source
C C 0.0033 0.0016 'International Tables Vol C Tables 4.2.6.8 and 6.1.1.4'
H H 0.0000 0.0000 'International Tables Vol C Tables 4.2.6.8 and 6.1.1.4'
N N 0.0061 0.0033 'International Tables Vol C Tables 4.2.6.8 and 6.1.1.4'
O O 0.0106 0.0060 'International Tables Vol C Tables 4.2.6.8 and 6.1.1.4'
Ag Ag -0.8971 1.1015 'International Tables Vol C Tables 4.2.6.8 and 6.1.1.4'

loop_
_geom_angle_atom_site_label_1
_geom_angle_atom_site_label_2
_geom_angle_atom_site_label_3
_geom_angle
_geom_angle_site_symmetry_1
_geom_angle_site_symmetry_3
N1 Ag1 N13 166.6(3) . .
N1 Ag1A N13 167.1(4) . .
N1 Ag1A Ag2 100.1(2) . .
N13 Ag1A Ag2 87.5(2) . .
N7 Ag2 N10 175.2(2) 1_655 .
N7 Ag2 Ag3 102.81(19) 1_655 1_655
N10 Ag2 Ag3 73.35(17) . 1_655
N7 Ag2 Ag1A 84.34(17) 1_655 .
N10 Ag2 Ag1A 99.76(16) . .
Ag3 Ag2 Ag1A 171.03(15) 1_655 .
N4 Ag3 N16 161.9(4) . .
N4 Ag3 O13 83.0(5) . .
N16 Ag3 O13 111.5(5) . .
N4 Ag3 O13A 94.1(5) . .
N16 Ag3 O13A 98.3(5) . .
O13 Ag3 O13A 15.8(4) . .
N4 Ag3 Ag2 83.6(3) . 1_455
N16 Ag3 Ag2 113.3(3) . 1_455
O13 Ag3 Ag2 56.0(3) . 1_455
O13A Ag3 Ag2 68.5(4) . 1_455
N16 Ag3A N4 157.6(4) . .
N16 Ag3A O13A 103.2(5) . .
N4 Ag3A O13A 95.7(5) . .
N16 Ag3A O13 114.1(5) . .
N4 Ag3A O13 82.3(4) . .
O13A Ag3A O13 16.2(4) . .
C2 C1 C3 120.5(5) . 2_666
C2 C1 C4 119.8(5) . .
C3 C1 C4 119.7(5) 2_666 .
C1 C2 C3 119.9(5) . .
C1 C2 C7 120.9(5) . .
C3 C2 C7 119.2(5) . .
C1 C3 C2 119.6(5) 2_666 .
C1 C3 C10 120.4(5) 2_666 .
C2 C3 C10 120.0(5) . .
N2 C4 C1 110.9(5) . .
N2 C4 H4A 109.5 . .
C1 C4 H4A 109.5 . .
N2 C4 H4B 109.5 . .
C1 C4 H4B 109.5 . .
H4A C4 H4B 108.0 . .
N1 C5 N2 110.7(6) . .
N1 C5 H5 124.7 . .
N2 C5 H5 124.7 . .
N3 C6 N1 113.6(7) . .
N3 C6 H6 123.2 . .
N1 C6 H6 123.2 . .
N5 C7 C2 112.6(5) . .
N5 C7 H7A 109.1 . .
C2 C7 H7A 109.1 . .
N5 C7 H7B 109.1 . .
C2 C7 H7B 109.1 . .
H7A C7 H7B 107.8 . .
N4 C8 N5 109.0(8) . .
N4 C8 H8 125.5 . .
N5 C8 H8 125.5 . .
N6 C9 N4 114.4(7) . .
N6 C9 H9 122.8 . .
N4 C9 H9 122.8 . .
N8 C10 C3 112.0(5) . .
N8 C10 H10A 109.2 . .
C3 C10 H10A 109.2 . .
N8 C10 H10B 109.2 . .
C3 C10 H10B 109.2 . .
H10A C10 H10B 107.9 . .
N7 C11 N8 110.0(6) . .
N7 C11 H11 125.0 . .
N8 C11 H11 125.0 . .
N9 C12 N7 113.7(6) . .
N9 C12 H12 123.1 . .
N7 C12 H12 123.1 . .
C14 C13 C15 120.7(5) . 2_757
C14 C13 C16 119.9(5) . .
C15 C13 C16 119.3(5) 2_757 .
C13 C14 C15 120.4(5) . .
C13 C14 C19 119.7(5) . .
C15 C14 C19 119.9(5) . .
C13 C15 C14 118.9(5) 2_757 .
C13 C15 C22 121.3(5) 2_757 .
C14 C15 C22 119.8(5) . .
N11 C16 C13 110.4(5) . .
N11 C16 H16A 109.6 . .
C13 C16 H16A 109.6 . .
N11 C16 H16B 109.6 . .
C13 C16 H16B 109.6 . .
H16A C16 H16B 108.1 . .
N10 C17 N11 109.7(5) . .
N10 C17 H17 125.1 . .
N11 C17 H17 125.1 . .
N12 C18 N10 114.8(6) . .
N12 C18 H18 122.6 . .
N10 C18 H18 122.6 . .
N14 C19 C14 110.5(4) . .
N14 C19 H19A 109.6 . .
C14 C19 H19A 109.6 . .
N14 C19 H19B 109.6 . .
C14 C19 H19B 109.6 . .
H19A C19 H19B 108.1 . .
N13 C20 N14 110.0(6) . .
N13 C20 H20 125.0 . .
N14 C20 H20 125.0 . .
N15 C21 N13 115.4(6) . .
N15 C21 H21 122.3 . .
N13 C21 H21 122.3 . .
N17 C22 C15 111.9(4) . .
N17 C22 H22A 109.2 . .
C15 C22 H22A 109.2 . .
N17 C22 H22B 109.2 . .
C15 C22 H22B 109.2 . .
H22A C22 H22B 107.9 . .
N16 C23 N17 110.5(6) . .
N16 C23 H23 124.7 . .
N17 C23 H23 124.7 . .
N18 C24 N16 114.4(7) . .
N18 C24 H24 122.8 . .
N16 C24 H24 122.8 . .
C26 C25 C30 118.2(6) . .
C26 C25 C31 126.2(6) . .
C30 C25 C31 115.5(6) . .
C27 C26 C25 119.4(6) . .
C27 C26 C32 112.7(6) . .
C25 C26 C32 127.9(6) . .
C28 C27 C26 122.2(7) . .
C28 C27 H27 118.9 . .
C26 C27 H27 118.9 . .
C27 C28 C29 118.4(6) . .
C27 C28 C33 118.3(7) . .
C29 C28 C33 123.0(6) . .
C30 C29 C28 121.2(6) . .
C30 C29 H29 119.4 . .
C28 C29 H29 119.4 . .
C29 C30 C25 120.5(7) . .
C29 C30 H30 119.8 . .
C25 C30 H30 119.8 . .
O1 C31 O2 124.5(7) . .
O1 C31 C25 117.6(6) . .
O2 C31 C25 117.9(7) . .
O4 C32 O3 119.6(7) . .
O4 C32 C26 121.2(8) . .
O3 C32 C26 119.2(8) . .
O5 C33 O6 124.6(7) . .
O5 C33 C28 121.2(6) . .
O6 C33 C28 114.1(7) . .
C35 C34 C39 118.3(5) . .
C35 C34 C40 122.5(5) . .
C39 C34 C40 119.1(5) . .
C34 C35 C36 120.6(5) . .
C34 C35 C41 123.2(5) . .
C36 C35 C41 116.2(5) . .
C37 C36 C35 120.7(5) . .
C37 C36 H36 119.7 . .
C35 C36 H36 119.7 . .
C38 C37 C36 118.8(5) . .
C38 C37 C42 124.1(5) . .
C36 C37 C42 117.2(5) . .
C39 C38 C37 120.5(5) . .
C39 C38 H38 119.7 . .
C37 C38 H38 119.7 . .
C38 C39 C34 121.1(5) . .
C38 C39 H39 119.5 . .
C34 C39 H39 119.5 . .
O7 C40 O8 124.8(5) . .
O7 C40 C34 118.4(5) . .
O8 C40 C34 116.7(5) . .
O10 C41 O9 124.7(6) . .
O10 C41 C35 121.6(6) . .
O9 C41 C35 113.5(6) . .
O11 C42 O12 122.9(5) . .
O11 C42 C37 120.9(5) . .
O12 C42 C37 116.2(5) . .
C45 C43 C44 123.2(8) 2_556 .
C45 C43 H43 118.4 2_556 .
C44 C43 H43 118.4 . .
C45 C44 C43 118.8(7) . .
C45 C44 C46 125.0(9) . .
C43 C44 C46 116.2(8) . .
C47 C45 C43 108.1(10) . 2_556
C47 C45 C44 133.6(10) . .
C43 C45 C44 118.0(8) 2_556 .
O13A C46 O14 109.9(12) . .
O14 C46 O13 131.0(10) . .
O13A C46 C44 130.9(14) . .
O14 C46 C44 117.7(9) . .
O13 C46 C44 110.4(10) . .
O15A C47 O15 124.7(13) . .
O15A C47 C45 123.2(13) . .
O15 C47 C45 111.8(14) . .
C5 N1 C6 103.2(6) . .
C5 N1 Ag1A 123.2(5) . .
C6 N1 Ag1A 131.1(5) . .
C5 N1 Ag1 124.8(5) . .
C6 N1 Ag1 129.1(5) . .
C5 N2 N3 109.3(6) . .
C5 N2 C4 129.8(6) . .
N3 N2 C4 120.4(5) . .
C6 N3 N2 103.2(6) . .
C8 N4 C9 103.5(6) . .
C8 N4 Ag3 129.2(6) . .
C9 N4 Ag3 126.7(6) . .
C8 N4 Ag3A 119.5(6) . .
C9 N4 Ag3A 137.0(6) . .
C8 N5 N6 110.0(6) . .
C8 N5 C7 127.4(7) . .
N6 N5 C7 122.5(5) . .
C9 N6 N5 103.1(6) . .
C11 N7 C12 103.3(5) . .
C11 N7 Ag2 126.5(5) . 1_455
C12 N7 Ag2 129.6(5) . 1_455
C11 N8 N9 109.7(5) . .
C11 N8 C10 128.6(6) . .
N9 N8 C10 121.6(5) . .
C12 N9 N8 103.2(5) . .
C17 N10 C18 103.2(5) . .
C17 N10 Ag2 125.0(4) . .
C18 N10 Ag2 131.8(4) . .
C17 N11 N12 109.9(5) . .
C17 N11 C16 128.9(5) . .
N12 N11 C16 121.0(4) . .
C18 N12 N11 102.4(5) . .
C20 N13 C21 103.3(5) . .
C20 N13 Ag1 123.3(4) . .
C21 N13 Ag1 130.3(5) . .
C20 N13 Ag1A 124.9(5) . .
C21 N13 Ag1A 128.2(5) . .
C20 N14 N15 109.3(5) . .
C20 N14 C19 127.9(5) . .
N15 N14 C19 122.7(4) . .
C21 N15 N14 102.0(5) . .
C23 N16 C24 103.1(5) . .
C23 N16 Ag3A 131.5(5) . .
C24 N16 Ag3A 121.7(5) . .
C23 N16 Ag3 123.8(5) . .
C24 N16 Ag3 131.9(5) . .
C23 N17 N18 109.1(5) . .
C23 N17 C22 130.5(6) . .
N18 N17 C22 120.1(5) . .
C24 N18 N17 102.9(5) . .
C31 O2 H2 109.5 . .
C32 O3 H3 109.5 . .
C33 O6 H6A 109.5 . .
C41 O9 H9A 109.5 . .
O13A O13 C46 49(2) . .
O13A O13 Ag3A 77(2) . .
C46 O13 Ag3A 117.0(9) . .
O13A O13 Ag3 84(2) . .
C46 O13 Ag3 126.7(9) . .
O13 O13A C46 101(3) . .
O13 O13A Ag3A 87(2) . .
C46 O13A Ag3A 144.6(14) . .
O13 O13A Ag3 80(2) . .
C46 O13A Ag3 152.2(14) . .

loop_
_geom_bond_atom_site_label_1
_geom_bond_atom_site_label_2
_geom_bond_distance
_geom_bond_site_symmetry_2
Ag1 N1 2.128(7) .
Ag1 N13 2.129(6) .
Ag1A N1 2.105(7) .
Ag1A N13 2.150(7) .
Ag1A Ag2 3.335(5) .
Ag2 N7 2.124(5) 1_655
Ag2 N10 2.126(5) .
Ag2 Ag3 3.243(6) 1_655
Ag3 N4 2.136(9) .
Ag3 N16 2.195(8) .
Ag3 O13 2.560(16) .
Ag3 O13A 2.59(2) .
Ag3 Ag2 3.243(6) 1_455
Ag3A N16 2.152(8) .
Ag3A N4 2.208(9) .
Ag3A O13A 2.466(19) .
Ag3A O13 2.532(16) .
C1 C2 1.393(8) .
C1 C3 1.402(8) 2_666
C1 C4 1.529(8) .
C2 C3 1.404(8) .
C2 C7 1.516(8) .
C3 C1 1.402(8) 2_666
C3 C10 1.514(8) .
C4 N2 1.464(8) .
C4 H4A 0.9700 .
C4 H4B 0.9700 .
C5 N1 1.315(8) .
C5 N2 1.324(7) .
C5 H5 0.9300 .
C6 N3 1.311(9) .
C6 N1 1.365(9) .
C6 H6 0.9300 .
C7 N5 1.470(8) .
C7 H7A 0.9700 .
C7 H7B 0.9700 .
C8 N4 1.331(10) .
C8 N5 1.341(8) .
C8 H8 0.9300 .
C9 N6 1.309(9) .
C9 N4 1.354(10) .
C9 H9 0.9300 .
C10 N8 1.459(7) .
C10 H10A 0.9700 .
C10 H10B 0.9700 .
C11 N7 1.318(8) .
C11 N8 1.324(7) .
C11 H11 0.9300 .
C12 N9 1.309(8) .
C12 N7 1.355(8) .
C12 H12 0.9300 .
C13 C14 1.398(7) .
C13 C15 1.403(7) 2_757
C13 C16 1.518(8) .
C14 C15 1.404(7) .
C14 C19 1.519(7) .
C15 C13 1.403(7) 2_757
C15 C22 1.529(7) .
C16 N11 1.469(7) .
C16 H16A 0.9700 .
C16 H16B 0.9700 .
C17 N10 1.324(8) .
C17 N11 1.332(7) .
C17 H17 0.9300 .
C18 N12 1.309(8) .
C18 N10 1.353(8) .
C18 H18 0.9300 .
C19 N14 1.473(7) .
C19 H19A 0.9700 .
C19 H19B 0.9700 .
C20 N13 1.314(8) .
C20 N14 1.327(7) .
C20 H20 0.9300 .
C21 N15 1.303(7) .
C21 N13 1.336(8) .
C21 H21 0.9300 .
C22 N17 1.468(7) .
C22 H22A 0.9700 .
C22 H22B 0.9700 .
C23 N16 1.318(8) .
C23 N17 1.327(7) .
C23 H23 0.9300 .
C24 N18 1.309(9) .
C24 N16 1.349(9) .
C24 H24 0.9300 .
C25 C26 1.407(9) .
C25 C30 1.412(9) .
C25 C31 1.499(9) .
C26 C27 1.391(9) .
C26 C32 1.498(10) .
C27 C28 1.369(9) .
C27 H27 0.9300 .
C28 C29 1.395(9) .
C28 C33 1.501(10) .
C29 C30 1.372(9) .
C29 H29 0.9300 .
C30 H30 0.9300 .
C31 O1 1.246(9) .
C31 O2 1.256(8) .
C32 O4 1.197(10) .
C32 O3 1.306(10) .
C33 O5 1.197(9) .
C33 O6 1.324(8) .
C34 C35 1.383(8) .
C34 C39 1.405(7) .
C34 C40 1.523(8) .
C35 C36 1.395(8) .
C35 C41 1.506(8) .
C36 C37 1.395(7) .
C36 H36 0.9300 .
C37 C38 1.387(8) .
C37 C42 1.493(8) .
C38 C39 1.380(8) .
C38 H38 0.9300 .
C39 H39 0.9300 .
C40 O7 1.233(7) .
C40 O8 1.254(7) .
C41 O10 1.200(8) .
C41 O9 1.298(8) .
C42 O11 1.190(7) .
C42 O12 1.305(7) .
C43 C45 1.386(11) 2_556
C43 C44 1.418(11) .
C43 H43 0.9300 .
C44 C45 1.406(11) .
C44 C46 1.513(11) .
C45 C47 1.363(15) .
C45 C43 1.386(11) 2_556
C46 O13A 1.082(17) .
C46 O14 1.242(12) .
C46 O13 1.403(17) .
C47 O15A 1.185(19) .
C47 O15 1.31(2) .
N2 N3 1.361(8) .
N5 N6 1.354(8) .
N7 Ag2 2.124(5) 1_455
N8 N9 1.349(7) .
N11 N12 1.362(7) .
N14 N15 1.368(7) .
N17 N18 1.363(7) .
O2 H2 0.8200 .
O3 H3 0.8200 .
O6 H6A 0.8200 .
O9 H9A 0.8200 .
O13 O13A 0.709(16) .

loop_
_geom_torsion_atom_site_label_1
_geom_torsion_atom_site_label_2
_geom_torsion_atom_site_label_3
_geom_torsion_atom_site_label_4
_geom_torsion
_geom_torsion_site_symmetry_1
_geom_torsion_site_symmetry_4
N1 Ag1A Ag2 N7 -2.6(3) . 1_655
N13 Ag1A Ag2 N7 167.0(3) . 1_655
N1 Ag1A Ag2 N10 179.9(3) . .
N13 Ag1A Ag2 N10 -10.5(3) . .
C3 C1 C2 C3 1.9(10) 2_666 .
C4 C1 C2 C3 -179.2(6) . .
C3 C1 C2 C7 -178.7(5) 2_666 .
C4 C1 C2 C7 0.3(9) . .
C1 C2 C3 C1 -1.8(10) . 2_666
C7 C2 C3 C1 178.7(5) . 2_666
C1 C2 C3 C10 179.1(5) . .
C7 C2 C3 C10 -0.4(9) . .
C2 C1 C4 N2 -77.6(7) . .
C3 C1 C4 N2 101.4(6) 2_666 .
C1 C2 C7 N5 102.9(7) . .
C3 C2 C7 N5 -77.6(8) . .
C1 C3 C10 N8 -91.1(7) 2_666 .
C2 C3 C10 N8 88.0(7) . .
C15 C13 C14 C15 0.7(9) 2_757 .
C16 C13 C14 C15 178.6(5) . .
C15 C13 C14 C19 -179.6(5) 2_757 .
C16 C13 C14 C19 -1.7(8) . .
C13 C14 C15 C13 -0.7(9) . 2_757
C19 C14 C15 C13 179.6(5) . 2_757
C13 C14 C15 C22 177.8(5) . .
C19 C14 C15 C22 -1.9(8) . .
C14 C13 C16 N11 -86.9(6) . .
C15 C13 C16 N11 90.9(6) 2_757 .
C13 C14 C19 N14 84.3(7) . .
C15 C14 C19 N14 -96.0(6) . .
C13 C15 C22 N17 -99.2(6) 2_757 .
C14 C15 C22 N17 82.3(7) . .
C30 C25 C26 C27 -3.1(10) . .
C31 C25 C26 C27 174.0(7) . .
C30 C25 C26 C32 -179.9(7) . .
C31 C25 C26 C32 -2.8(13) . .
C25 C26 C27 C28 0.7(11) . .
C32 C26 C27 C28 177.9(7) . .
C26 C27 C28 C29 2.2(11) . .
C26 C27 C28 C33 -171.8(7) . .
C27 C28 C29 C30 -2.7(11) . .
C33 C28 C29 C30 171.0(7) . .
C28 C29 C30 C25 0.3(11) . .
C26 C25 C30 C29 2.6(11) . .
C31 C25 C30 C29 -174.7(7) . .
C26 C25 C31 O1 -139.8(8) . .
C30 C25 C31 O1 37.3(10) . .
C26 C25 C31 O2 38.5(12) . .
C30 C25 C31 O2 -144.4(8) . .
C27 C26 C32 O4 -19.9(12) . .
C25 C26 C32 O4 157.1(9) . .
C27 C26 C32 O3 161.0(8) . .
C25 C26 C32 O3 -22.0(13) . .
C27 C28 C33 O5 16.6(11) . .
C29 C28 C33 O5 -157.1(8) . .
C27 C28 C33 O6 -167.2(6) . .
C29 C28 C33 O6 19.1(10) . .
C39 C34 C35 C36 -1.4(9) . .
C40 C34 C35 C36 175.8(6) . .
C39 C34 C35 C41 179.6(6) . .
C40 C34 C35 C41 -3.2(10) . .
C34 C35 C36 C37 -0.1(9) . .
C41 C35 C36 C37 179.0(6) . .
C35 C36 C37 C38 1.9(9) . .
C35 C36 C37 C42 -177.5(5) . .
C36 C37 C38 C39 -2.3(9) . .
C42 C37 C38 C39 177.1(6) . .
C37 C38 C39 C34 0.9(9) . .
C35 C34 C39 C38 1.0(9) . .
C40 C34 C39 C38 -176.3(6) . .
C35 C34 C40 O7 153.1(6) . .
C39 C34 C40 O7 -29.7(9) . .
C35 C34 C40 O8 -28.3(9) . .
C39 C34 C40 O8 148.9(6) . .
C34 C35 C41 O10 119.0(8) . .
C36 C35 C41 O10 -60.0(9) . .
C34 C35 C41 O9 -64.5(8) . .
C36 C35 C41 O9 116.5(6) . .
C38 C37 C42 O11 -154.9(7) . .
C36 C37 C42 O11 24.5(9) . .
C38 C37 C42 O12 22.2(9) . .
C36 C37 C42 O12 -158.4(6) . .
C45 C43 C44 C45 1.2(13) 2_556 .
C45 C43 C44 C46 178.7(7) 2_556 .
C43 C44 C45 C47 -174.6(11) . .
C46 C44 C45 C47 8.1(15) . .
C43 C44 C45 C43 -1.2(12) . 2_556
C46 C44 C45 C43 -178.4(7) . 2_556
C45 C44 C46 O13A -172.4(16) . .
C43 C44 C46 O13A 10.3(19) . .
C45 C44 C46 O14 -8.0(13) . .
C43 C44 C46 O14 174.7(9) . .
C45 C44 C46 O13 162.2(10) . .
C43 C44 C46 O13 -15.1(12) . .
C43 C45 C47 O15A 11.3(18) 2_556 .
C44 C45 C47 O15A -174.8(12) . .
C43 C45 C47 O15 -162.9(11) 2_556 .
C44 C45 C47 O15 11.0(19) . .
N2 C5 N1 C6 -0.3(7) . .
N2 C5 N1 Ag1A 163.5(4) . .
N2 C5 N1 Ag1 161.7(4) . .
N3 C6 N1 C5 1.2(8) . .
N3 C6 N1 Ag1A -160.8(5) . .
N3 C6 N1 Ag1 -159.8(5) . .
N13 Ag1A N1 C5 -51.6(17) . .
Ag2 Ag1A N1 C5 73.8(5) . .
N13 Ag1A N1 C6 107.3(16) . .
Ag2 Ag1A N1 C6 -127.3(6) . .
N13 Ag1A N1 Ag1 85(7) . .
Ag2 Ag1A N1 Ag1 -149(8) . .
N13 Ag1 N1 C5 -32.0(14) . .
N13 Ag1 N1 C6 125.3(12) . .
N13 Ag1 N1 Ag1A -76(7) . .
N1 C5 N2 N3 -0.5(7) . .
N1 C5 N2 C4 -172.4(5) . .
C1 C4 N2 C5 109.8(7) . .
C1 C4 N2 N3 -61.3(8) . .
N1 C6 N3 N2 -1.5(9) . .
C5 N2 N3 C6 1.2(8) . .
C4 N2 N3 C6 174.0(6) . .
N5 C8 N4 C9 -0.4(9) . .
N5 C8 N4 Ag3 171.4(5) . .
N5 C8 N4 Ag3A 178.9(5) . .
N6 C9 N4 C8 0.6(9) . .
N6 C9 N4 Ag3 -171.5(5) . .
N6 C9 N4 Ag3A -178.5(6) . .
N16 Ag3 N4 C8 98.0(15) . .
O13 Ag3 N4 C8 -46.3(8) . .
O13A Ag3 N4 C8 -35.0(8) . .
Ag2 Ag3 N4 C8 -102.8(7) 1_455 .
N16 Ag3 N4 C9 -91.9(15) . .
O13 Ag3 N4 C9 123.8(7) . .
O13A Ag3 N4 C9 135.1(7) . .
Ag2 Ag3 N4 C9 67.3(7) 1_455 .
N16 Ag3 N4 Ag3A 63.5(17) . .
O13 Ag3 N4 Ag3A -81(2) . .
O13A Ag3 N4 Ag3A -70(2) . .
Ag2 Ag3 N4 Ag3A -137(2) 1_455 .
N16 Ag3A N4 C8 162.1(9) . .
O13A Ag3A N4 C8 -49.8(7) . .
O13 Ag3A N4 C8 -59.0(7) . .
N16 Ag3A N4 C9 -18.8(15) . .
O13A Ag3A N4 C9 129.2(9) . .
O13 Ag3A N4 C9 120.1(9) . .
N16 Ag3A N4 Ag3 -48.2(16) . .
O13A Ag3A N4 Ag3 100(2) . .
O13 Ag3A N4 Ag3 91(2) . .
N4 C8 N5 N6 0.1(9) . .
N4 C8 N5 C7 177.1(6) . .
C2 C7 N5 C8 161.5(7) . .
C2 C7 N5 N6 -21.8(8) . .
N4 C9 N6 N5 -0.5(8) . .
C8 N5 N6 C9 0.3(7) . .
C7 N5 N6 C9 -176.9(6) . .
N8 C11 N7 C12 -0.4(7) . .
N8 C11 N7 Ag2 -171.8(4) . 1_455
N9 C12 N7 C11 1.2(8) . .
N9 C12 N7 Ag2 172.2(4) . 1_455
N7 C11 N8 N9 -0.4(8) . .
N7 C11 N8 C10 177.1(6) . .
C3 C10 N8 C11 -132.6(6) . .
C3 C10 N8 N9 44.6(8) . .
N7 C12 N9 N8 -1.4(7) . .
C11 N8 N9 C12 1.1(7) . .
C10 N8 N9 C12 -176.6(5) . .
N11 C17 N10 C18 -0.1(7) . .
N11 C17 N10 Ag2 179.3(4) . .
N12 C18 N10 C17 0.4(7) . .
N12 C18 N10 Ag2 -179.0(4) . .
Ag3 Ag2 N10 C17 115.6(5) 1_655 .
Ag1A Ag2 N10 C17 -58.5(5) . .
Ag3 Ag2 N10 C18 -65.1(6) 1_655 .
Ag1A Ag2 N10 C18 120.8(6) . .
N10 C17 N11 N12 -0.2(7) . .
N10 C17 N11 C16 -175.7(5) . .
C13 C16 N11 C17 127.0(6) . .
C13 C16 N11 N12 -48.1(7) . .
N10 C18 N12 N11 -0.5(7) . .
C17 N11 N12 C18 0.4(6) . .
C16 N11 N12 C18 176.3(5) . .
N14 C20 N13 C21 0.4(7) . .
N14 C20 N13 Ag1 -161.5(4) . .
N14 C20 N13 Ag1A -159.7(4) . .
N15 C21 N13 C20 -0.3(7) . .
N15 C21 N13 Ag1 159.9(4) . .
N15 C21 N13 Ag1A 159.0(5) . .
N1 Ag1 N13 C20 -150.3(11) . .
N1 Ag1 N13 C21 53.0(14) . .
N1 Ag1 N13 Ag1A 72(7) . .
N1 Ag1A N13 C20 -132.6(15) . .
Ag2 Ag1A N13 C20 100.8(5) . .
N1 Ag1A N13 C21 72.2(16) . .
Ag2 Ag1A N13 C21 -54.4(6) . .
N1 Ag1A N13 Ag1 -89(7) . .
Ag2 Ag1A N13 Ag1 144(8) . .
N13 C20 N14 N15 -0.4(7) . .
N13 C20 N14 C19 -179.1(5) . .
C14 C19 N14 C20 -169.9(5) . .
C14 C19 N14 N15 11.6(7) . .
N13 C21 N15 N14 0.0(7) . .
C20 N14 N15 C21 0.2(6) . .
C19 N14 N15 C21 179.0(5) . .
N17 C23 N16 C24 0.6(7) . .
N17 C23 N16 Ag3A -157.3(5) . .
N17 C23 N16 Ag3 -168.3(4) . .
N18 C24 N16 C23 -1.6(8) . .
N18 C24 N16 Ag3A 159.1(5) . .
N18 C24 N16 Ag3 166.0(5) . .
N4 Ag3A N16 C23 -6.2(13) . .
O13A Ag3A N16 C23 -153.4(6) . .
O13 Ag3A N16 C23 -140.6(6) . .
N4 Ag3A N16 C24 -160.6(9) . .
O13A Ag3A N16 C24 52.1(7) . .
O13 Ag3A N16 C24 64.9(7) . .
N4 Ag3A N16 Ag3 46.0(15) . .
O13A Ag3A N16 Ag3 -101(2) . .
O13 Ag3A N16 Ag3 -88(2) . .
N4 Ag3 N16 C23 68.9(15) . .
O13 Ag3 N16 C23 -149.5(6) . .
O13A Ag3 N16 C23 -158.5(6) . .
Ag2 Ag3 N16 C23 -88.5(5) 1_455 .
N4 Ag3 N16 C24 -96.5(15) . .
O13 Ag3 N16 C24 45.0(8) . .
O13A Ag3 N16 C24 36.0(8) . .
Ag2 Ag3 N16 C24 106.0(6) 1_455 .
N4 Ag3 N16 Ag3A -65.7(18) . .
O13 Ag3 N16 Ag3A 76(2) . .
O13A Ag3 N16 Ag3A 67(2) . .
Ag2 Ag3 N16 Ag3A 137(2) 1_455 .
N16 C23 N17 N18 0.4(7) . .
N16 C23 N17 C22 173.5(5) . .
C15 C22 N17 C23 -104.6(7) . .
C15 C22 N17 N18 67.8(7) . .
N16 C24 N18 N17 1.8(8) . .
C23 N17 N18 C24 -1.3(7) . .
C22 N17 N18 C24 -175.3(5) . .
O14 C46 O13 O13A -52(3) . .
C44 C46 O13 O13A 139(3) . .
O13A C46 O13 Ag3A 38(2) . .
O14 C46 O13 Ag3A -13.8(18) . .
C44 C46 O13 Ag3A 177.7(7) . .
O13A C46 O13 Ag3 36(2) . .
O14 C46 O13 Ag3 -16(2) . .
C44 C46 O13 Ag3 175.2(8) . .
N16 Ag3A O13 O13A -50(3) . .
N4 Ag3A O13 O13A 146(3) . .
N16 Ag3A O13 C46 -79.3(11) . .
N4 Ag3A O13 C46 116.6(11) . .
O13A Ag3A O13 C46 -28.9(19) . .
N16 Ag3A O13 Ag3 89.2(18) . .
N4 Ag3A O13 Ag3 -74.9(17) . .
O13A Ag3A O13 Ag3 140(3) . .
N4 Ag3 O13 O13A 134(3) . .
N16 Ag3 O13 O13A -35(3) . .
Ag2 Ag3 O13 O13A -139(3) 1_455 .
N4 Ag3 O13 C46 107.5(13) . .
N16 Ag3 O13 C46 -61.2(13) . .
O13A Ag3 O13 C46 -26.5(18) . .
Ag2 Ag3 O13 C46 -165.5(14) 1_455 .
N4 Ag3 O13 Ag3A 94.7(18) . .
N16 Ag3 O13 Ag3A -74.1(17) . .
O13A Ag3 O13 Ag3A -39(3) . .
Ag2 Ag3 O13 Ag3A -178.3(18) 1_455 .
Ag3A O13 O13A C46 -145.3(18) . .
Ag3 O13 O13A C46 -151.8(15) . .
C46 O13 O13A Ag3A 145.3(18) . .
Ag3 O13 O13A Ag3A -6.5(4) . .
C46 O13 O13A Ag3 151.8(15) . .
Ag3A O13 O13A Ag3 6.5(4) . .
O14 C46 O13A O13 141(3) . .
C44 C46 O13A O13 -54(4) . .
O14 C46 O13A Ag3A 40(3) . .
O13 C46 O13A Ag3A -101(4) . .
C44 C46 O13A Ag3A -154.9(13) . .
O14 C46 O13A Ag3 51(3) . .
O13 C46 O13A Ag3 -89(4) . .
C44 C46 O13A Ag3 -143(2) . .
N16 Ag3A O13A O13 134(3) . .
N4 Ag3A O13A O13 -34(3) . .
N16 Ag3A O13A C46 -121(2) . .
N4 Ag3A O13A C46 71(2) . .
O13 Ag3A O13A C46 105(4) . .
N16 Ag3A O13A Ag3 92.4(18) . .
N4 Ag3A O13A Ag3 -75.7(17) . .
O13 Ag3A O13A Ag3 -41(3) . .
N4 Ag3 O13A O13 -46(3) . .
N16 Ag3 O13A O13 148(3) . .
Ag2 Ag3 O13A O13 36(2) 1_455 .
N4 Ag3 O13A C46 49(3) . .
N16 Ag3 O13A C46 -118(3) . .
O13 Ag3 O13A C46 95(4) . .
Ag2 Ag3 O13A C46 131(3) 1_455 .
N4 Ag3 O13A Ag3A 92.3(18) . .
N16 Ag3 O13A Ag3A -74.4(18) . .
O13 Ag3 O13A Ag3A 138(3) . .
Ag2 Ag3 O13A Ag3A 173.7(19) 1_455 .
